data_4329707
loop_
_publ_author_name
'Rosario M. P. Colodrero'
'Pascual Olivera-Pastor'
'Enrique Ram\'irez-Losilla'
'Daniel Hern\'andez-Alonso'
'Miguel A. G. Aranda'
'Laura Leon-Reina'
'Jordi Rius'
'Konstantinos D. Demadis'
'Bernard Moreau'
'Didier Villemin'
'Miguel Palomino'
'Fernando Rey'
'Aurelio Cabeza'

_publ_contact_author_address
;Departamento de Quimica Inorganica, Cristalografia y Mineralogia
Universidad de Malaga, Campus Teatinos S/N. 
29071 Malaga
Spain
;
_publ_contact_author_email aurelio@uma.es
_publ_contact_author_fax +34952131870
_publ_contact_author_name 'Aurelio Cabeza Diaz'
_publ_contact_author_phone +34952131877
_publ_section_title
;
 High Proton Conductivity in a Flexible, Cross-Linked, Ultramicroporous
 Magnesium Tetraphosphonate Hybrid Framework
;
_journal_name_full 'Inorganic Chemistry'
_journal_page_first 7689
_journal_page_last 7698
_journal_paper_doi 10.1021/ic3007316
_journal_volume 51
_journal_year 2012
_chemical_formula_sum 'C12 Mg N2 O14 P4'
_chemical_formula_weight 614.71
_space_group_IT_number 15
_symmetry_cell_setting monoclinic
_symmetry_space_group_name_Hall '-C 2yc'
_symmetry_space_group_name_H-M 'C 1 2/c 1'
_audit_author_name MgH6ODTMP(H2O)2DMF0.5
_audit_creation_date 2012-01-26T22:53
_audit_creation_method 'from EXP file using GSAS2CIF'
_audit_update_record ' 2012-01-26T22:53  Initial CIF as created by GSAS2CIF'
_cell_angle_alpha 90.0
_cell_angle_beta 95.4410(19)
_cell_angle_gamma 90.0
_cell_formula_units_Z 4
_cell_length_a 29.5527(9)
_cell_length_b 8.61754(17)
_cell_length_c 9.70319(20)
_cell_measurement_temperature 293
_cell_volume 2459.99(10)
_computing_structure_refinement GSAS
_diffrn_ambient_temperature 293
_diffrn_measurement_device_type synchrotron
_diffrn_radiation_probe x-ray
_diffrn_radiation_type synchrotron
_diffrn_radiation_wavelength 0.2998
_exptl_absorpt_correction_T_max 1.00000
_exptl_absorpt_correction_T_min 1.00000
_exptl_absorpt_process_details
;   GSAS Absorption/surface roughness correction: function number 0
 No correction is applied.
;
_pd_block_id 2012-01-26T22:53|MGODTMP_2H2O|MgODTMP|ID31
_pd_calc_method 'Rietveld Refinement'
_pd_char_colour white
_pd_meas_2theta_range_inc 0.002
_pd_meas_2theta_range_max 32.987999
_pd_meas_2theta_range_min 0.002
_pd_phase_name MgH6ODTMP(H2O)2DMF0.5
_pd_proc_2theta_range_inc 0.002
_pd_proc_2theta_range_max 32.987488
_pd_proc_2theta_range_min 0.001488
_pd_proc_info_datetime 2012-01-26T22:53:23
_pd_proc_ls_background_function
;   GSAS Background function number 7 with 36 terms.
 Linear interpolation
      1:    1478.79     2:    1630.55     3:    1403.34     4:    1715.64    
      5:    1915.19     6:    2012.39     7:    2099.51     8:    2199.59    
      9:    2109.30    10:    1961.92    11:    1567.85    12:    1501.94    
     13:    1384.00    14:    1320.68    15:    1185.43    16:    1129.64    
     17:    985.700    18:    1024.96    19:    1093.59    20:    919.859    
     21:    934.289    22:    941.769    23:    862.029    24:    977.609    
     25:    958.225    26:    953.916    27:    927.862    28:    908.579    
     29:    932.822    30:    911.972    31:    917.120    32:    920.146    
     33:    814.249    34:    861.871    35:    813.338    36:    759.449    
;
_pd_proc_ls_peak_cutoff 0.00500
_pd_proc_ls_pref_orient_corr
;   March-Dollase
 AXIS  1 Ratio=   1.05598  h= 1.000  k= 0.000  l= 0.000
 Prefered orientation correction range: Min=   0.84930, Max=   1.08510
;
_pd_proc_ls_profile_function
;
 CW Profile function number 4 with  21 terms
 Pseudovoigt profile coefficients as parameterized in
 P. Thompson, D.E. Cox & J.B. Hastings (1987). J. Appl. Cryst.,20,79-83.
 Asymmetry correction of L.W. Finger, D.E. Cox & A. P. Jephcoat (1994).
 J. Appl. Cryst.,27,892-900.
 Microstrain broadening by P.W. Stephens,  (1999). J. Appl. Cryst.,32,281-289.
 Peak tails are ignored  where the intensity is below 0.0050 times the peak
   Aniso. broadening axis   0.0   0.0   1.0
;
_pd_proc_ls_prof_R_factor 0.0495
_pd_proc_ls_prof_wR_expected 0.0244
_pd_proc_ls_prof_wR_factor 0.0672
_refine_ls_goodness_of_fit_all 2.92
_refine_ls_matrix_type full
_refine_ls_number_parameters 101
_refine_ls_number_restraints 35
_refine_ls_R_Fsqd_factor 0.15044
_refine_ls_shift/su_max 0.07
_refine_ls_shift/su_mean 0.02
_reflns_d_resolution_high 1.077
_reflns_d_resolution_low 8.270
_reflns_limit_h_max 27
_reflns_limit_h_min 0
_reflns_limit_k_max 8
_reflns_limit_k_min 0
_reflns_limit_l_max 8
_reflns_limit_l_min -8
_reflns_number_total 1027
_cod_data_source_file ic3007316_si_002.cif
_cod_data_source_block MgH6ODTMP(H2O)2DMF0.5_publ
_cod_original_cell_volume 2459.99(14)
_cod_original_sg_symbol_H-M 'C 2/c'
_cod_database_code 4329707

loop_
_symmetry_equiv_pos_site_id
_symmetry_equiv_pos_as_xyz
1 +x,+y,+z
2 -x,+y,-z+1/2
-1 -x,-y,-z
-2 +x,-y,+z+1/2
101 +x+1/2,+y+1/2,+z
102 -x+1/2,+y+1/2,-z+1/2
-101 -x+1/2,-y+1/2,-z
-102 +x+1/2,-y+1/2,+z+1/2

loop_
_atom_site_type_symbol
_atom_site_label
_atom_site_fract_x
_atom_site_fract_y
_atom_site_fract_z
_atom_site_occupancy
_atom_site_thermal_displace_type
_atom_site_U_iso_or_equiv
_atom_site_symmetry_multiplicity
Mg Mg 0.25 0.75 0.0 1.0 Uiso 0.01 4
P P1 0.14907(20) 0.5743(6) 0.0608(6) 1.0 Uiso 0.01 8
P P2 0.21323(21) -0.0136(5) 0.2412(6) 1.0 Uiso 0.01 8
O O1 0.17970(34) 0.6777(10) -0.0189(10) 1.0 Uiso 0.01 8
O O2 0.09901(25) 0.5692(11) -0.0004(10) 1.0 Uiso 0.01 8
O O3 0.1486(4) 0.6142(10) 0.2111(7) 1.0 Uiso 0.01 8
O O4 0.2317(4) 0.0731(11) 0.3686(8) 1.0 Uiso 0.01 8
O O5 0.24865(32) -0.1205(10) 0.1862(10) 1.0 Uiso 0.01 8
O O6 0.17084(27) -0.0937(10) 0.2802(10) 1.0 Uiso 0.01 8
C C1 0.1733(4) 0.3833(8) 0.0393(12) 1.0 Uiso 0.01 8
C C2 0.1967(4) 0.1283(11) 0.1085(10) 1.0 Uiso 0.01 8
N N 0.17402(33) 0.2708(10) 0.1562(10) 1.0 Uiso 0.01 8
C C3 0.12548(34) 0.2397(14) 0.1767(12) 1.0 Uiso 0.01 8
C C4 0.10198(34) 0.1391(17) 0.0658(13) 1.0 Uiso 0.01 8
C C5 0.05469(32) 0.1017(18) 0.0894(14) 1.0 Uiso 0.01 8
C C6 0.02491(16) 0.0076(19) -0.0099(14) 1.0 Uiso 0.01 8
O Ow1 0.04657(20) 0.5695(10) 0.2787(11) 1.0 Uiso 0.01 8

loop_
_atom_type_symbol
_atom_type_number_in_cell
_atom_type_scat_dispersion_real
_atom_type_scat_dispersion_imag
_atom_type_scat_Cromer_Mann_a1
_atom_type_scat_Cromer_Mann_a2
_atom_type_scat_Cromer_Mann_a3
_atom_type_scat_Cromer_Mann_a4
_atom_type_scat_Cromer_Mann_b1
_atom_type_scat_Cromer_Mann_b2
_atom_type_scat_Cromer_Mann_b3
_atom_type_scat_Cromer_Mann_b4
_atom_type_scat_Cromer_Mann_c
_atom_type_scat_source
P 16.0 0.001 0.016 6.43450 1.90670 4.17910 27.1570 1.78000 0.52600 1.49080 68.1645 1.11490 International_Tables_Vol_C
Mg 4.0 -0.004 0.006 5.42040 2.82750 2.17350 79.2611 1.22690 0.38080 2.30730 7.19370 0.85840 International_Tables_Vol_C
O 56.0 -0.004 0.001 3.04850 13.2771 2.28680 5.70110 1.54630 0.32390 0.86700 32.9089 0.25080 International_Tables_Vol_C
N 8.0 -0.003 0.000 12.2126 0.00570 3.13220 9.89330 2.01250 28.9975 1.16630 0.58260 -11.529 International_Tables_Vol_C
C 48.0 -0.002 0.000 2.31000 20.8439 1.02000 10.2075 1.58860 0.56870 0.86500 51.6512 0.21560 International_Tables_Vol_C

loop_
_geom_angle_atom_site_label_1
_geom_angle_atom_site_label_2
_geom_angle_atom_site_label_3
_geom_angle
_geom_angle_site_symmetry_1
_geom_angle_site_symmetry_3
_geom_angle_publ_flag
O1 Mg O1 180.0 1_555 -101_565 n
O1 Mg O4 88.9(4) 1_555 -2_565 n
O1 Mg O4 91.9(4) 1_555 102_555 n
O1 Mg O5 97.34(35) 1_555 1_565 n
O1 Mg O5 82.66(35) 1_555 -101_555 n
O4 Mg O4 180.0 -2_565 102_555 n
O4 Mg O5 96.6(4) -2_565 1_565 n
O4 Mg O5 83.4(4) -2_565 -101_555 n
O5 Mg O5 180.0 1_565 -101_555 n
O1 P1 O2 114.4(6) 1_555 1_555 n
O1 P1 O3 114.7(6) 1_555 1_555 n
O1 P1 C1 102.2(5) 1_555 1_555 n
O2 P1 O3 106.5(6) 1_555 1_555 n
O2 P1 C1 107.7(6) 1_555 1_555 n
O3 P1 C1 111.1(5) 1_555 1_555 n
O4 P2 O5 112.3(6) 1_555 1_555 n
O4 P2 O6 105.5(6) 1_555 1_555 n
O4 P2 C2 107.6(5) 1_555 1_555 n
O5 P2 O6 115.1(6) 1_555 1_555 n
O5 P2 C2 107.9(5) 1_555 1_555 n
O6 P2 C2 108.2(6) 1_555 1_555 n
Mg O1 P1 137.3(7) 1_555 1_555 n
Mg O4 P2 161.1(7) -2_455 1_555 n
Mg O5 P2 133.0(6) 1_545 1_555 n
P1 C1 N 118.7(7) 1_555 1_555 n
P2 C2 N 115.7(7) 1_555 1_555 n
C1 N C2 105.9(6) 1_555 1_555 n
C1 N C3 105.8(7) 1_555 1_555 n
C2 N C3 111.0(7) 1_555 1_555 n
N C3 C4 113.2(7) 1_555 1_555 n
C3 C4 C5 113.3(8) 1_555 1_555 n
C4 C5 C6 122.1(8) 1_555 1_555 n
C5 C6 C6 119.4(10) 1_555 -1_555 n

loop_
_geom_bond_atom_site_label_1
_geom_bond_atom_site_label_2
_geom_bond_distance
_geom_bond_site_symmetry_2
_geom_bond_publ_flag
Mg O1 2.160(9) 1_555 n
Mg O1 2.160(9) -101_455 n
Mg O4 2.027(7) -2_564 n
Mg O4 2.027(7) 102_555 n
Mg O5 2.127(9) 1_565 n
Mg O5 2.127(9) -101_445 n
P1 O1 1.531(5) 1_555 n
P1 O2 1.542(5) 1_555 n
P1 O3 1.500(5) 1_555 n
P1 C1 1.814(5) 1_555 n
P2 O4 1.502(5) 1_555 n
P2 O5 1.528(5) 1_555 n
P2 O6 1.509(6) 1_555 n
P2 C2 1.809(5) 1_555 n
O1 Mg 2.160(9) 1_555 n
O1 P1 1.531(5) 1_555 n
O2 P1 1.542(5) 1_555 n
O3 P1 1.500(5) 1_555 n
O4 P2 1.502(5) 1_555 n
O5 Mg 2.127(9) 1_545 n
O5 P2 1.528(5) 1_555 n
O6 P2 1.509(6) 1_555 n
C1 P1 1.814(5) 1_555 n
C1 N 1.491(6) 1_555 n
C2 P2 1.809(5) 1_555 n
C2 N 1.494(6) 1_555 n
N C1 1.491(6) 1_555 n
N C2 1.494(6) 1_555 n
N C3 1.491(6) 1_555 n
C3 N 1.491(6) 1_555 n
C3 C4 1.500(6) 1_555 n
C4 C3 1.500(6) 1_555 n
C4 C5 1.473(6) 1_555 n
C5 C4 1.473(6) 1_555 n
C5 C6 1.484(6) 1_555 n
C6 C5 1.484(6) 1_555 n
C6 C6 1.509(6) -1_555 n
